data_4501945
loop_
_publ_author_name
'Momose, Aaron Alexander'
'Bosch, Eric'

_publ_section_title
;
 Serendipity in the Crystallization of a Series of
 C-Alkylcalix[4]resorcinarenes from Alcoholic Solvents
;
_journal_issue 9
_journal_name_full 'Crystal Growth &amp; Design'
_journal_page_first 4043
_journal_paper_doi 10.1021/cg100737c
_journal_volume 10
_journal_year 2010
_chemical_formula_moiety 'C40 H48 08, 5(C H4 O)'
_chemical_formula_sum 'C45 H68 O13'
_chemical_formula_weight 816.99
_chemical_name_common
; 
C-Propylresorcinarene complex with methanol 
;
_chemical_name_systematic
; 
 ? 
;
_space_group_IT_number 2
_space_group_name_Hall '-P 1'
_symmetry_cell_setting triclinic
_symmetry_space_group_name_Hall '-P 1'
_symmetry_space_group_name_H-M 'P -1'
_atom_sites_solution_hydrogens geom
_atom_sites_solution_primary direct
_atom_sites_solution_secondary difmap
_audit_creation_method SHELXL-97
_cell_angle_alpha 81.150(2)
_cell_angle_beta 79.891(2)
_cell_angle_gamma 79.710(2)
_cell_formula_units_Z 2
_cell_length_a 11.3939(14)
_cell_length_b 12.9275(16)
_cell_length_c 15.898(2)
_cell_measurement_reflns_used 1872
_cell_measurement_temperature 100(2)
_cell_measurement_theta_max 26.62
_cell_measurement_theta_min 2.25
_cell_volume 2250.0(5)
_computing_cell_refinement 'Bruker SMART'
_computing_data_reduction 'Bruker SAINT'
_computing_structure_refinement 'SHELXL-97 (Sheldrick, 1997)'
_computing_structure_solution 'SHELXS-97 (Sheldrick, 1990)'
_diffrn_ambient_temperature 100(2)
_diffrn_detector_area_resol_mean 8.3660
_diffrn_measured_fraction_theta_full 0.961
_diffrn_measured_fraction_theta_max 0.961
_diffrn_measurement_device_type 'CCD area detector'
_diffrn_measurement_method 'phi and omega scans'
_diffrn_radiation_monochromator graphite
_diffrn_radiation_source 'fine-focus sealed tube'
_diffrn_radiation_type MoK\a
_diffrn_radiation_wavelength 0.71073
_diffrn_reflns_av_R_equivalents 0.0357
_diffrn_reflns_av_sigmaI/netI 0.0774
_diffrn_reflns_limit_h_max 11
_diffrn_reflns_limit_h_min -13
_diffrn_reflns_limit_k_max 11
_diffrn_reflns_limit_k_min -15
_diffrn_reflns_limit_l_max 18
_diffrn_reflns_limit_l_min -18
_diffrn_reflns_number 12068
_diffrn_reflns_theta_full 25.00
_diffrn_reflns_theta_max 25.00
_diffrn_reflns_theta_min 1.31
_exptl_absorpt_coefficient_mu 0.087
_exptl_absorpt_correction_T_max 0.9879
_exptl_absorpt_correction_T_min 0.9709
_exptl_absorpt_correction_type multi-scan
_exptl_absorpt_process_details 'SADABS V2008/1 (Bruker AXS)'
_exptl_crystal_density_diffrn 1.206
_exptl_crystal_density_method 'not measured'
_exptl_crystal_F_000 884
_exptl_crystal_size_max 0.34
_exptl_crystal_size_mid 0.14
_exptl_crystal_size_min 0.14
_refine_diff_density_max 0.440
_refine_diff_density_min -0.272
_refine_diff_density_rms 0.053
_refine_ls_extinction_method none
_refine_ls_goodness_of_fit_ref 1.014
_refine_ls_hydrogen_treatment mixed
_refine_ls_matrix_type full
_refine_ls_number_parameters 584
_refine_ls_number_reflns 7636
_refine_ls_number_restraints 0
_refine_ls_restrained_S_all 1.014
_refine_ls_R_factor_all 0.0985
_refine_ls_R_factor_gt 0.0532
_refine_ls_shift/su_max 0.001
_refine_ls_shift/su_mean 0.000
_refine_ls_structure_factor_coef Fsqd
_refine_ls_weighting_details 'calc w=1/[\s^2^(Fo^2^)+(0.0599P)^2^+0.0077P] where P=(Fo^2^+2Fc^2^)/3'
_refine_ls_weighting_scheme calc
_refine_ls_wR_factor_gt 0.1123
_refine_ls_wR_factor_ref 0.1319
_reflns_number_gt 4891
_reflns_number_total 7636
_reflns_threshold_expression >2sigma(I)
_cod_data_source_file cg100737c_si_001.cif
_cod_data_source_block com10
_cod_depositor_comments
;
The following automatic conversions were performed:

'_symmetry_cell_setting' value 'Triclinic' changed to 'triclinic'
according to /home/saulius/struct/CIF-dictionaries/cif_core.dic
dictionary named 'cif_core.dic' version 2.4.2 from 2011-04-26.

Automatic conversion script
Id: cif_fix_values 1715 2011-07-08 13:25:40Z adriana 
;
_cod_original_cell_volume 2250.1(5)
_cod_original_sg_symbol_H-M P-1
_cod_database_code 4501945

loop_
_symmetry_equiv_pos_as_xyz
'x, y, z'
'-x, -y, -z'

loop_
_atom_site_label
_atom_site_type_symbol
_atom_site_fract_x
_atom_site_fract_y
_atom_site_fract_z
_atom_site_U_iso_or_equiv
_atom_site_adp_type
_atom_site_occupancy
_atom_site_symmetry_multiplicity
_atom_site_calc_flag
_atom_site_refinement_flags
O1 O 0.96836(17) 0.35425(14) 0.44280(12) 0.0179(4) Uani 1 1 d .
C1 C 1.0171(2) 0.55157(19) 0.25659(16) 0.0138(6) Uani 1 1 d .
H1 H 0.9791 0.5828 0.2082 0.017 Uiso 1 1 calc R
O2 O 1.27396(16) 0.58072(14) 0.35293(12) 0.0178(4) Uani 1 1 d .
C2 C 0.9648(2) 0.47394(19) 0.31344(16) 0.0133(6) Uani 1 1 d .
O3 O 1.21113(17) 0.79975(16) 0.32729(12) 0.0193(5) Uani 1 1 d .
C3 C 1.0197(2) 0.43161(19) 0.38545(16) 0.0146(6) Uani 1 1 d .
O4 O 0.91027(18) 1.07770(15) 0.24918(13) 0.0203(5) Uani 1 1 d .
C4 C 1.1225(2) 0.46615(19) 0.39967(16) 0.0152(6) Uani 1 1 d .
H4 H 1.1584 0.4373 0.4495 0.018 Uiso 1 1 calc R
O5 O 0.69463(17) 1.14558(14) 0.18980(12) 0.0186(4) Uani 1 1 d .
C5 C 1.1720(2) 0.5429(2) 0.34060(17) 0.0150(6) Uani 1 1 d .
O6 O 0.37652(16) 0.94607(16) 0.30241(12) 0.0197(5) Uani 1 1 d .
C6 C 1.1225(2) 0.58637(19) 0.26661(16) 0.0138(6) Uani 1 1 d .
O7 O 0.43655(16) 0.73151(14) 0.40281(13) 0.0201(4) Uani 1 1 d .
C7 C 1.1779(2) 0.6695(2) 0.19983(16) 0.0147(6) Uani 1 1 d .
H7 H 1.2607 0.6698 0.2126 0.018 Uiso 1 1 calc R
O8 O 0.72999(18) 0.43460(14) 0.47494(11) 0.0186(4) Uani 1 1 d .
C8 C 1.1068(2) 0.77907(19) 0.21047(16) 0.0135(6) Uani 1 1 d .
O9 O 0.4058(2) 0.78132(17) 0.56394(13) 0.0342(5) Uani 1 1 d .
C9 C 1.1255(2) 0.8359(2) 0.27375(16) 0.0142(6) Uani 1 1 d .
O10 O 0.8703(2) 0.77650(19) 0.47551(15) 0.0368(6) Uani 1 1 d .
C10 C 1.0589(2) 0.9347(2) 0.28479(17) 0.0165(6) Uani 1 1 d .
H10 H 1.0733 0.9726 0.3277 0.020 Uiso 1 1 calc R
O11 O 0.7540(2) 0.88013(19) 0.61483(14) 0.0404(6) Uani 1 1 d .
C11 C 0.9715(2) 0.97847(19) 0.23374(17) 0.0158(6) Uani 1 1 d .
O12 O 0.8284(2) 0.16357(18) 0.39959(15) 0.0390(6) Uani 1 1 d .
C12 C 0.9480(2) 0.92547(19) 0.16975(16) 0.0135(6) Uani 1 1 d .
O13 O 0.4462(2) 0.70736(17) 0.72744(16) 0.0421(6) Uani 1 1 d .
C13 C 1.0177(2) 0.8259(2) 0.16051(16) 0.0140(6) Uani 1 1 d .
H13 H 1.0033 0.7879 0.1176 0.017 Uiso 1 1 calc R
C14 C 0.8484(2) 0.9734(2) 0.11634(16) 0.0146(6) Uani 1 1 d .
H14 H 0.8531 1.0507 0.1014 0.018 Uiso 1 1 calc R
C15 C 0.7248(2) 0.9640(2) 0.16994(16) 0.0141(6) Uani 1 1 d .
C16 C 0.6495(2) 1.05108(19) 0.20292(16) 0.0141(6) Uani 1 1 d .
C17 C 0.5354(2) 1.04146(19) 0.24760(16) 0.0160(6) Uani 1 1 d .
H17 H 0.4860 1.1009 0.2707 0.019 Uiso 1 1 calc R
C18 C 0.4929(2) 0.9449(2) 0.25889(16) 0.0152(6) Uani 1 1 d .
C19 C 0.5641(2) 0.85620(19) 0.22670(16) 0.0129(6) Uani 1 1 d .
C20 C 0.6797(2) 0.8692(2) 0.18477(16) 0.0139(6) Uani 1 1 d .
H20 H 0.7312 0.8086 0.1650 0.017 Uiso 1 1 calc R
C21 C 0.5215(2) 0.74961(19) 0.22841(16) 0.0139(6) Uani 1 1 d .
H21 H 0.4331 0.7598 0.2510 0.017 Uiso 1 1 calc R
C22 C 0.5817(2) 0.66475(19) 0.29125(16) 0.0136(6) Uani 1 1 d .
C23 C 0.5360(2) 0.6594(2) 0.37924(16) 0.0137(6) Uani 1 1 d .
C24 C 0.5880(2) 0.5832(2) 0.43857(17) 0.0156(6) Uani 1 1 d .
H24 H 0.5555 0.5806 0.4980 0.019 Uiso 1 1 calc R
C25 C 0.6873(2) 0.51058(19) 0.41149(16) 0.0146(6) Uani 1 1 d .
C26 C 0.7389(2) 0.51321(19) 0.32472(17) 0.0150(6) Uani 1 1 d .
C27 C 0.6833(2) 0.59128(19) 0.26687(16) 0.0137(6) Uani 1 1 d .
H27 H 0.7164 0.5946 0.2075 0.016 Uiso 1 1 calc R
C28 C 0.8522(2) 0.43615(19) 0.29616(16) 0.0137(6) Uani 1 1 d .
H28 H 0.8456 0.3670 0.3333 0.016 Uiso 1 1 calc R
C29 C 1.1929(2) 0.6399(2) 0.10808(16) 0.0155(6) Uani 1 1 d .
H29A H 1.1134 0.6307 0.0960 0.019 Uiso 1 1 calc R
H29B H 1.2207 0.6991 0.0665 0.019 Uiso 1 1 calc R
C30 C 1.2822(2) 0.5389(2) 0.09417(17) 0.0211(6) Uani 1 1 d .
H30A H 1.3627 0.5492 0.1036 0.025 Uiso 1 1 calc R
H30B H 1.2564 0.4803 0.1374 0.025 Uiso 1 1 calc R
C31 C 1.2924(3) 0.5076(2) 0.00454(19) 0.0337(8) Uani 1 1 d .
H31A H 1.2151 0.4898 -0.0030 0.050 Uiso 1 1 calc R
H31B H 1.3556 0.4459 -0.0025 0.050 Uiso 1 1 calc R
H31C H 1.3131 0.5669 -0.0386 0.050 Uiso 1 1 calc R
C32 C 0.8599(2) 0.9272(2) 0.03096(16) 0.0157(6) Uani 1 1 d .
H32A H 0.9425 0.9292 -0.0008 0.019 Uiso 1 1 calc R
H32B H 0.8479 0.8520 0.0439 0.019 Uiso 1 1 calc R
C33 C 0.7694(2) 0.9867(2) -0.02600(17) 0.0201(6) Uani 1 1 d .
H33A H 0.7916 1.0576 -0.0483 0.024 Uiso 1 1 calc R
H33B H 0.6885 0.9972 0.0093 0.024 Uiso 1 1 calc R
C34 C 0.7630(3) 0.9299(2) -0.10178(18) 0.0264(7) Uani 1 1 d .
H34A H 0.8434 0.9173 -0.1361 0.040 Uiso 1 1 calc R
H34B H 0.7068 0.9739 -0.1378 0.040 Uiso 1 1 calc R
H34C H 0.7348 0.8620 -0.0803 0.040 Uiso 1 1 calc R
C35 C 0.5354(2) 0.7184(2) 0.13747(16) 0.0153(6) Uani 1 1 d .
H35A H 0.6215 0.7123 0.1115 0.018 Uiso 1 1 calc R
H35B H 0.5107 0.6479 0.1417 0.018 Uiso 1 1 calc R
C36 C 0.4605(2) 0.7978(2) 0.07827(17) 0.0193(6) Uani 1 1 d .
H36A H 0.3745 0.8046 0.1045 0.023 Uiso 1 1 calc R
H36B H 0.4859 0.8681 0.0734 0.023 Uiso 1 1 calc R
C37 C 0.4734(3) 0.7658(2) -0.01135(18) 0.0260(7) Uani 1 1 d .
H37A H 0.5580 0.7614 -0.0386 0.039 Uiso 1 1 calc R
H37B H 0.4229 0.8187 -0.0462 0.039 Uiso 1 1 calc R
H37C H 0.4477 0.6965 -0.0071 0.039 Uiso 1 1 calc R
C38 C 0.8632(2) 0.4148(2) 0.20245(16) 0.0162(6) Uani 1 1 d .
H38A H 0.7891 0.3895 0.1950 0.019 Uiso 1 1 calc R
H38B H 0.8689 0.4822 0.1639 0.019 Uiso 1 1 calc R
C39 C 0.9724(3) 0.3334(2) 0.17542(17) 0.0213(6) Uani 1 1 d .
H39A H 1.0469 0.3592 0.1814 0.026 Uiso 1 1 calc R
H39B H 0.9677 0.2661 0.2142 0.026 Uiso 1 1 calc R
C40 C 0.9791(3) 0.3129(3) 0.0830(2) 0.0419(9) Uani 1 1 d .
H40A H 0.9074 0.2840 0.0775 0.063 Uiso 1 1 calc R
H40B H 1.0516 0.2620 0.0674 0.063 Uiso 1 1 calc R
H40C H 0.9828 0.3795 0.0445 0.063 Uiso 1 1 calc R
C41 C 0.4566(4) 0.8776(3) 0.5404(2) 0.0539(11) Uani 1 1 d .
H41A H 0.4179 0.9283 0.5808 0.081 Uiso 1 1 calc R
H41B H 0.4430 0.9081 0.4819 0.081 Uiso 1 1 calc R
H41C H 0.5435 0.8623 0.5426 0.081 Uiso 1 1 calc R
C42 C 0.8204(3) 0.7798(3) 0.3988(2) 0.0341(8) Uani 1 1 d .
H42A H 0.7452 0.7497 0.4130 0.051 Uiso 1 1 calc R
H42B H 0.8780 0.7384 0.3585 0.051 Uiso 1 1 calc R
H42C H 0.8037 0.8534 0.3723 0.051 Uiso 1 1 calc R
C43 C 0.7930(3) 0.8125(2) 0.6877(2) 0.0367(8) Uani 1 1 d .
H43A H 0.8514 0.8442 0.7100 0.055 Uiso 1 1 calc R
H43B H 0.8312 0.7432 0.6705 0.055 Uiso 1 1 calc R
H43C H 0.7234 0.8037 0.7325 0.055 Uiso 1 1 calc R
C44 C 0.8868(3) 0.1110(3) 0.4694(2) 0.0405(9) Uani 1 1 d .
H44A H 0.9731 0.1158 0.4559 0.061 Uiso 1 1 calc R
H44B H 0.8760 0.0364 0.4793 0.061 Uiso 1 1 calc R
H44C H 0.8517 0.1445 0.5213 0.061 Uiso 1 1 calc R
C45 C 0.5184(3) 0.6104(2) 0.7491(3) 0.0459(9) Uani 1 1 d .
H45A H 0.6024 0.6140 0.7230 0.069 Uiso 1 1 calc R
H45B H 0.4900 0.5536 0.7277 0.069 Uiso 1 1 calc R
H45C H 0.5134 0.5957 0.8119 0.069 Uiso 1 1 calc R
H1O H 1.015(3) 0.319(3) 0.478(2) 0.043(11) Uiso 1 1 d .
H2O H 1.280(3) 0.570(3) 0.410(2) 0.055(11) Uiso 1 1 d .
H3O H 1.231(3) 0.736(3) 0.332(2) 0.047(12) Uiso 1 1 d .
H4O H 0.848(3) 1.101(2) 0.224(2) 0.035(10) Uiso 1 1 d .
H5O H 0.640(3) 1.193(3) 0.217(2) 0.067(13) Uiso 1 1 d .
H6O H 0.359(3) 0.889(2) 0.3162(19) 0.029(9) Uiso 1 1 d .
H7O H 0.428(3) 0.736(3) 0.459(2) 0.050(11) Uiso 1 1 d .
H8O H 0.807(3) 0.402(3) 0.459(2) 0.043(10) Uiso 1 1 d .
H9O H 0.325(3) 0.797(3) 0.576(2) 0.041(10) Uiso 1 1 d .
H10O H 0.825(4) 0.813(3) 0.508(3) 0.070(15) Uiso 1 1 d .
H11O H 0.706(3) 0.940(3) 0.634(2) 0.056(11) Uiso 1 1 d .
H12O H 0.862(3) 0.126(3) 0.353(3) 0.068(13) Uiso 1 1 d .
H13O H 0.438(3) 0.723(3) 0.674(2) 0.050(12) Uiso 1 1 d .

loop_
_atom_site_aniso_label
_atom_site_aniso_U_11
_atom_site_aniso_U_22
_atom_site_aniso_U_33
_atom_site_aniso_U_23
_atom_site_aniso_U_13
_atom_site_aniso_U_12
O1 0.0198(11) 0.0143(10) 0.0213(10) 0.0029(8) -0.0105(9) -0.0048(9)
C1 0.0156(14) 0.0125(14) 0.0153(14) -0.0041(10) -0.0096(11) 0.0014(11)
O2 0.0176(10) 0.0209(11) 0.0188(11) -0.0023(8) -0.0096(9) -0.0071(8)
C2 0.0106(13) 0.0115(14) 0.0193(14) -0.0036(11) -0.0072(11) 0.0007(11)
O3 0.0178(11) 0.0156(11) 0.0279(11) -0.0039(9) -0.0142(9) 0.0001(9)
C3 0.0146(14) 0.0081(13) 0.0213(15) -0.0012(11) -0.0048(12) -0.0005(11)
O4 0.0196(11) 0.0137(10) 0.0315(12) -0.0087(8) -0.0148(10) 0.0030(9)
C4 0.0186(15) 0.0121(14) 0.0171(14) -0.0008(11) -0.0113(12) -0.0004(12)
O5 0.0184(11) 0.0112(10) 0.0281(11) -0.0043(8) -0.0063(9) -0.0037(9)
C5 0.0096(13) 0.0166(14) 0.0219(15) -0.0069(11) -0.0073(11) -0.0013(11)
O6 0.0135(10) 0.0153(11) 0.0306(11) -0.0046(9) 0.0003(8) -0.0052(9)
C6 0.0151(14) 0.0116(14) 0.0155(14) -0.0043(10) -0.0055(11) 0.0012(11)
O7 0.0180(11) 0.0220(11) 0.0199(11) -0.0045(8) -0.0047(9) 0.0016(9)
C7 0.0133(14) 0.0154(14) 0.0183(14) -0.0021(11) -0.0083(11) -0.0043(12)
O8 0.0181(11) 0.0182(11) 0.0194(10) 0.0030(8) -0.0086(9) -0.0018(9)
C8 0.0125(14) 0.0103(14) 0.0186(14) -0.0016(11) -0.0032(11) -0.0035(11)
O9 0.0350(14) 0.0386(14) 0.0308(13) -0.0100(10) -0.0068(11) -0.0041(11)
C9 0.0118(14) 0.0132(14) 0.0192(14) 0.0014(11) -0.0078(12) -0.0034(12)
O10 0.0407(15) 0.0384(14) 0.0293(13) -0.0052(11) -0.0164(11) 0.0111(12)
C10 0.0161(15) 0.0166(15) 0.0210(15) -0.0057(11) -0.0076(12) -0.0057(12)
O11 0.0485(15) 0.0336(14) 0.0371(14) -0.0145(11) -0.0181(12) 0.0191(12)
C11 0.0137(14) 0.0092(14) 0.0251(15) -0.0014(11) -0.0048(12) -0.0025(12)
O12 0.0422(15) 0.0413(15) 0.0323(14) -0.0093(11) -0.0094(11) 0.0045(11)
C12 0.0130(14) 0.0106(13) 0.0177(14) -0.0007(11) -0.0022(11) -0.0052(11)
O13 0.0634(17) 0.0236(13) 0.0334(14) -0.0079(10) -0.0156(13) 0.0203(11)
C13 0.0147(14) 0.0144(14) 0.0157(14) -0.0021(11) -0.0060(11) -0.0055(12)
C14 0.0136(14) 0.0108(14) 0.0215(15) -0.0015(11) -0.0069(11) -0.0040(11)
C15 0.0151(14) 0.0130(14) 0.0157(14) 0.0008(11) -0.0091(11) -0.0014(12)
C16 0.0173(14) 0.0092(13) 0.0179(14) 0.0006(11) -0.0096(12) -0.0024(11)
C17 0.0191(15) 0.0088(14) 0.0211(14) -0.0052(11) -0.0074(12) 0.0023(11)
C18 0.0141(14) 0.0133(14) 0.0183(14) 0.0007(11) -0.0072(11) -0.0002(12)
C19 0.0141(14) 0.0110(14) 0.0142(13) 0.0011(10) -0.0084(11) 0.0005(11)
C20 0.0149(14) 0.0103(14) 0.0173(14) -0.0023(11) -0.0094(11) 0.0031(11)
C21 0.0103(13) 0.0129(14) 0.0193(14) -0.0012(11) -0.0046(11) -0.0022(11)
C22 0.0146(14) 0.0085(13) 0.0214(14) -0.0008(11) -0.0101(12) -0.0056(11)
C23 0.0114(14) 0.0138(14) 0.0189(14) -0.0059(11) -0.0037(11) -0.0049(12)
C24 0.0158(14) 0.0170(15) 0.0169(14) -0.0016(11) -0.0061(11) -0.0071(12)
C25 0.0148(14) 0.0099(14) 0.0213(15) 0.0021(11) -0.0092(12) -0.0050(11)
C26 0.0150(14) 0.0087(13) 0.0238(15) -0.0016(11) -0.0075(12) -0.0046(11)
C27 0.0144(14) 0.0138(14) 0.0160(14) -0.0019(11) -0.0087(11) -0.0046(12)
C28 0.0170(14) 0.0081(13) 0.0171(14) 0.0013(10) -0.0079(11) -0.0023(11)
C29 0.0171(15) 0.0156(14) 0.0166(14) -0.0017(11) -0.0086(11) -0.0047(12)
C30 0.0219(16) 0.0167(15) 0.0246(16) -0.0032(12) -0.0082(13) 0.0021(12)
C31 0.0370(19) 0.0317(19) 0.0330(18) -0.0148(14) -0.0147(15) 0.0111(15)
C32 0.0142(14) 0.0121(14) 0.0218(15) -0.0008(11) -0.0058(12) -0.0031(11)
C33 0.0203(15) 0.0184(15) 0.0212(15) -0.0004(12) -0.0064(12) -0.0004(12)
C34 0.0244(17) 0.0331(18) 0.0238(16) -0.0038(13) -0.0100(13) -0.0040(14)
C35 0.0133(14) 0.0138(14) 0.0209(15) 0.0002(11) -0.0100(11) -0.0028(11)
C36 0.0208(15) 0.0168(15) 0.0228(15) -0.0043(12) -0.0115(12) 0.0005(12)
C37 0.0290(17) 0.0273(17) 0.0239(16) -0.0017(13) -0.0163(13) 0.0008(14)
C38 0.0180(15) 0.0114(14) 0.0213(14) -0.0013(11) -0.0112(12) -0.0005(12)
C39 0.0256(16) 0.0157(15) 0.0252(16) -0.0075(12) -0.0121(13) 0.0025(13)
C40 0.045(2) 0.045(2) 0.036(2) -0.0212(16) -0.0164(17) 0.0153(18)
C41 0.080(3) 0.055(3) 0.040(2) -0.0111(18) -0.019(2) -0.034(2)
C42 0.0316(19) 0.040(2) 0.0348(19) -0.0006(15) -0.0133(15) -0.0120(16)
C43 0.041(2) 0.0310(19) 0.0378(19) -0.0053(15) -0.0140(16) 0.0032(16)
C44 0.048(2) 0.038(2) 0.037(2) -0.0038(16) -0.0171(17) -0.0028(17)
C45 0.032(2) 0.0245(19) 0.077(3) -0.0024(17) -0.0167(19) 0.0100(16)

loop_
_atom_type_symbol
_atom_type_description
_atom_type_scat_dispersion_real
_atom_type_scat_dispersion_imag
_atom_type_scat_source
C C 0.0033 0.0016 'International Tables Vol C Tables 4.2.6.8 and 6.1.1.4'
H H 0.0000 0.0000 'International Tables Vol C Tables 4.2.6.8 and 6.1.1.4'
O O 0.0106 0.0060 'International Tables Vol C Tables 4.2.6.8 and 6.1.1.4'

loop_
_geom_angle_atom_site_label_1
_geom_angle_atom_site_label_2
_geom_angle_atom_site_label_3
_geom_angle
C2 C1 C6 123.7(2)
C1 C2 C3 117.3(2)
C1 C2 C28 120.8(2)
C3 C2 C28 122.0(2)
O1 C3 C4 120.9(2)
O1 C3 C2 117.9(2)
C4 C3 C2 121.2(2)
C5 C4 C3 119.4(2)
C4 C5 C6 121.9(2)
C4 C5 O2 121.2(2)
C6 C5 O2 116.8(2)
C5 C6 C1 116.5(2)
C5 C6 C7 122.5(2)
C1 C6 C7 121.0(2)
C8 C7 C6 110.2(2)
C8 C7 C29 113.8(2)
C6 C7 C29 111.6(2)
C13 C8 C9 117.1(2)
C13 C8 C7 122.1(2)
C9 C8 C7 120.8(2)
O3 C9 C10 115.8(2)
O3 C9 C8 123.3(2)
C10 C9 C8 120.9(2)
C11 C10 C9 120.3(2)
O4 C11 C10 116.1(2)
O4 C11 C12 122.3(2)
C10 C11 C12 121.6(2)
C11 C12 C13 116.3(2)
C11 C12 C14 120.8(2)
C13 C12 C14 122.9(2)
C8 C13 C12 123.9(2)
C12 C14 C15 110.3(2)
C12 C14 C32 114.4(2)
C15 C14 C32 110.3(2)
C20 C15 C16 116.8(2)
C20 C15 C14 121.1(2)
C16 C15 C14 122.0(2)
O5 C16 C17 122.1(2)
O5 C16 C15 117.1(2)
C17 C16 C15 120.8(2)
C16 C17 C18 120.3(2)
O6 C18 C19 124.1(2)
O6 C18 C17 114.9(2)
C19 C18 C17 121.0(2)
C18 C19 C20 116.4(2)
C18 C19 C21 124.9(2)
C20 C19 C21 118.5(2)
C15 C20 C19 124.6(2)
C22 C21 C35 113.7(2)
C22 C21 C19 110.9(2)
C35 C21 C19 111.5(2)
C27 C22 C23 116.9(2)
C27 C22 C21 123.8(2)
C23 C22 C21 119.3(2)
O7 C23 C24 122.2(2)
O7 C23 C22 116.7(2)
C24 C23 C22 121.1(2)
C23 C24 C25 120.1(2)
O8 C25 C24 116.0(2)
O8 C25 C26 122.4(2)
C24 C25 C26 121.5(2)
C27 C26 C25 116.5(2)
C27 C26 C28 122.5(2)
C25 C26 C28 121.1(2)
C22 C27 C26 123.8(2)
C26 C28 C2 110.3(2)
C26 C28 C38 113.2(2)
C2 C28 C38 112.1(2)
C30 C29 C7 113.3(2)
C31 C30 C29 112.9(2)
C33 C32 C14 112.9(2)
C32 C33 C34 113.3(2)
C36 C35 C21 113.1(2)
C37 C36 C35 112.9(2)
C39 C38 C28 113.3(2)
C40 C39 C38 111.8(2)

loop_
_geom_bond_atom_site_label_1
_geom_bond_atom_site_label_2
_geom_bond_distance
O1 C3 1.384(3)
C1 C2 1.387(3)
C1 C6 1.397(3)
O2 C5 1.393(3)
C2 C3 1.392(4)
C2 C28 1.533(3)
O3 C9 1.378(3)
C3 C4 1.391(3)
O4 C11 1.382(3)
C4 C5 1.382(3)
O5 C16 1.382(3)
C5 C6 1.391(4)
O6 C18 1.382(3)
C6 C7 1.528(3)
O7 C23 1.369(3)
C7 C8 1.518(3)
C7 C29 1.537(3)
O8 C25 1.384(3)
C8 C13 1.395(4)
C8 C9 1.398(3)
O9 C41 1.436(4)
C9 C10 1.383(3)
O10 C42 1.425(4)
C10 C11 1.383(4)
O11 C43 1.426(4)
C11 C12 1.397(4)
O12 C44 1.415(4)
C12 C13 1.401(3)
C12 C14 1.523(4)
O13 C45 1.402(4)
C14 C15 1.528(3)
C14 C32 1.542(4)
C15 C20 1.384(3)
C15 C16 1.399(3)
C16 C17 1.384(4)
C17 C18 1.394(3)
C18 C19 1.392(4)
C19 C20 1.394(3)
C19 C21 1.536(3)
C21 C22 1.519(3)
C21 C35 1.535(3)
C22 C27 1.398(3)
C22 C23 1.400(3)
C23 C24 1.383(4)
C24 C25 1.386(4)
C25 C26 1.399(4)
C26 C27 1.399(3)
C26 C28 1.529(4)
C28 C38 1.536(3)
C29 C30 1.525(4)
C30 C31 1.520(4)
C32 C33 1.518(4)
C33 C34 1.523(4)
C35 C36 1.530(3)
C36 C37 1.520(4)
C38 C39 1.524(4)
C39 C40 1.519(4)
